data_4336517
loop_
_publ_author_name
'Alberto Bossi'
'Andreas F. Rausch'
'Markus J. Leitl'
'Rafa\/l Czerwieniec'
'Matthew T. Whited'
'Peter I. Djurovich'
'Hartmut Yersin'
'Mark E. Thompson'

_publ_section_title
;
 Photophysical Properties of Cyclometalated Pt(II) Complexes:
 Counterintuitive Blue Shift in Emission with an Expanded Ligand \p System
;
_journal_name_full 'Inorganic Chemistry'
_journal_page_first 12403
_journal_page_last 12415
_journal_paper_doi 10.1021/ic4011532
_journal_volume 52
_journal_year 2013
_chemical_formula_sum 'C22 H27 N O2 Pt'
_chemical_formula_weight 532.54
_chemical_name_systematic
; 
 ? 
;
_space_group_IT_number 2
_symmetry_cell_setting triclinic
_symmetry_space_group_name_Hall '-P 1'
_symmetry_space_group_name_H-M 'P -1'
_atom_sites_solution_hydrogens geom
_atom_sites_solution_primary direct
_atom_sites_solution_secondary difmap
_audit_creation_method SHELXL-97
_cell_angle_alpha 87.6800(10)
_cell_angle_beta 82.0780(10)
_cell_angle_gamma 64.0590(10)
_cell_formula_units_Z 4
_cell_length_a 10.6262(7)
_cell_length_b 11.2230(8)
_cell_length_c 19.4955(13)
_cell_measurement_reflns_used 4775
_cell_measurement_temperature 296(2)
_cell_measurement_theta_max 25.89
_cell_measurement_theta_min 2.26
_cell_volume 2070.3(2)
_computing_cell_refinement 'Bruker SMART'
_computing_data_collection 'Bruker SMART'
_computing_data_reduction 'Bruker SAINT'
_computing_molecular_graphics 'Bruker SHELXTL'
_computing_publication_material 'Bruker SHELXTL'
_computing_structure_refinement 'SHELXL-97 (Sheldrick, 1997)'
_computing_structure_solution 'SHELXS-97 (Sheldrick, 1990)'
_diffrn_ambient_temperature 296(2)
_diffrn_measured_fraction_theta_full 0.870
_diffrn_measured_fraction_theta_max 0.870
_diffrn_measurement_device_type 'CCD area detector'
_diffrn_measurement_method 'phi and omega scans'
_diffrn_radiation_monochromator graphite
_diffrn_radiation_source 'fine-focus sealed tube'
_diffrn_radiation_type MoK\a
_diffrn_radiation_wavelength 0.71073
_diffrn_reflns_av_R_equivalents 0.0261
_diffrn_reflns_av_sigmaI/netI 0.0569
_diffrn_reflns_limit_h_max 13
_diffrn_reflns_limit_h_min -13
_diffrn_reflns_limit_k_max 14
_diffrn_reflns_limit_k_min -13
_diffrn_reflns_limit_l_max 20
_diffrn_reflns_limit_l_min -25
_diffrn_reflns_number 12761
_diffrn_reflns_theta_full 28.23
_diffrn_reflns_theta_max 28.23
_diffrn_reflns_theta_min 1.05
_exptl_absorpt_coefficient_mu 6.792
_exptl_absorpt_correction_type none
_exptl_crystal_colour green
_exptl_crystal_density_diffrn 1.709
_exptl_crystal_density_meas 0
_exptl_crystal_F_000 1040
_exptl_crystal_size_max 0.303
_exptl_crystal_size_mid 0.276
_exptl_crystal_size_min 0.03
_refine_diff_density_max 1.976
_refine_diff_density_min -1.022
_refine_diff_density_rms 0.203
_refine_ls_extinction_coef 0.00086(15)
_refine_ls_extinction_expression Fc^*^=kFc[1+0.001xFc^2^\l^3^/sin(2\q)]^-1/4^
_refine_ls_extinction_method SHELXL
_refine_ls_goodness_of_fit_ref 1.061
_refine_ls_hydrogen_treatment mixed
_refine_ls_matrix_type full
_refine_ls_number_parameters 422
_refine_ls_number_reflns 8883
_refine_ls_number_restraints 0
_refine_ls_restrained_S_all 1.061
_refine_ls_R_factor_all 0.0566
_refine_ls_R_factor_gt 0.0438
_refine_ls_shift/su_max 0.438
_refine_ls_shift/su_mean 0.009
_refine_ls_structure_factor_coef Fsqd
_refine_ls_weighting_details 'calc w=1/[\s^2^(Fo^2^)+(0.0490P)^2^+4.2326P] where P=(Fo^2^+2Fc^2^)/3'
_refine_ls_weighting_scheme calc
_refine_ls_wR_factor_gt 0.1086
_refine_ls_wR_factor_ref 0.1215
_reflns_number_gt 7098
_reflns_number_total 8883
_reflns_threshold_expression >2sigma(I)
_cod_data_source_file ic4011532_si_002_1.cif
_cod_data_source_block ppydpmm
_cod_database_code 4336517

loop_
_symmetry_equiv_pos_as_xyz
'x, y, z'
'-x, -y, -z'

loop_
_atom_site_label
_atom_site_type_symbol
_atom_site_fract_x
_atom_site_fract_y
_atom_site_fract_z
_atom_site_U_iso_or_equiv
_atom_site_adp_type
_atom_site_occupancy
_atom_site_symmetry_multiplicity
_atom_site_calc_flag
_atom_site_refinement_flags
Pt1 Pt 0.19077(3) 0.32772(3) 0.417247(13) 0.04393(10) Uani 1 1 d .
Pt2 Pt 0.94591(3) 0.87921(3) 0.229657(15) 0.05091(11) Uani 1 1 d .
O1 O 0.3606(5) 0.3352(5) 0.3634(3) 0.0507(11) Uani 1 1 d .
O2 O 0.1087(5) 0.3264(5) 0.3272(3) 0.0526(12) Uani 1 1 d .
O3 O 1.0857(5) 0.8128(6) 0.1435(3) 0.0616(14) Uani 1 1 d .
O4 O 0.7963(5) 0.8552(6) 0.1831(3) 0.0623(14) Uani 1 1 d .
N1 N 0.0258(6) 0.3285(5) 0.4789(3) 0.0448(13) Uani 1 1 d .
N2 N 0.8177(7) 0.9501(6) 0.3174(3) 0.0510(14) Uani 1 1 d .
C1 C 0.2539(7) 0.3313(6) 0.5067(4) 0.0452(15) Uani 1 1 d .
C2 C 0.3779(9) 0.3342(8) 0.5187(4) 0.0604(19) Uani 1 1 d .
H2 H 0.4444 0.3304 0.4814 0.072 Uiso 1 1 calc R
C3 C 0.4039(9) 0.3424(9) 0.5847(5) 0.068(2) Uani 1 1 d .
H3 H 0.4879 0.3444 0.5914 0.082 Uiso 1 1 calc R
C4 C 0.3090(10) 0.3477(9) 0.6413(5) 0.071(2) Uani 1 1 d .
H4 H 0.3295 0.3507 0.6859 0.086 Uiso 1 1 calc R
C5 C 0.1825(9) 0.3484(8) 0.6309(4) 0.0608(19) Uani 1 1 d .
H5 H 0.1148 0.3560 0.6684 0.073 Uiso 1 1 calc R
C6 C 0.1578(8) 0.3379(7) 0.5645(4) 0.0491(16) Uani 1 1 d .
C7 C 0.0294(7) 0.3349(6) 0.5482(4) 0.0475(16) Uani 1 1 d .
C8 C -0.0832(8) 0.3370(7) 0.5946(4) 0.0566(18) Uani 1 1 d .
H8 H -0.0812 0.3413 0.6420 0.068 Uiso 1 1 calc R
C9 C -0.1959(9) 0.3327(8) 0.5716(5) 0.065(2) Uani 1 1 d .
H9 H -0.2698 0.3316 0.6029 0.078 Uiso 1 1 calc R
C10 C -0.2000(8) 0.3301(8) 0.5010(4) 0.061(2) Uani 1 1 d .
H10 H -0.2777 0.3295 0.4843 0.073 Uiso 1 1 calc R
C11 C -0.0883(8) 0.3284(7) 0.4561(4) 0.0530(17) Uani 1 1 d .
H11 H -0.0911 0.3271 0.4087 0.064 Uiso 1 1 calc R
C12 C 0.5136(8) 0.3632(8) 0.2696(4) 0.0592(19) Uani 1 1 d .
C13 C 0.3799(7) 0.3455(7) 0.2982(4) 0.0503(16) Uani 1 1 d .
C14 C 0.2920(9) 0.3442(9) 0.2527(4) 0.068(2) Uani 1 1 d .
H14 H 0.3213 0.3513 0.2061 0.082 Uiso 1 1 calc R
C15 C 0.1662(8) 0.3338(8) 0.2671(4) 0.0535(17) Uani 1 1 d .
C16 C 0.0872(8) 0.3310(9) 0.2074(4) 0.062(2) Uani 1 1 d .
C17 C 0.6037(10) 0.3464(10) 0.3264(5) 0.081(3) Uiso 1 1 d .
H17A H 0.6750 0.3756 0.3104 0.121 Uiso 1 1 calc R
H17B H 0.6480 0.2547 0.3382 0.121 Uiso 1 1 calc R
H17C H 0.5454 0.3983 0.3665 0.121 Uiso 1 1 calc R
C18 C 0.6040(12) 0.2625(11) 0.2113(6) 0.095(3) Uiso 1 1 d .
H18A H 0.6846 0.2779 0.1939 0.142 Uiso 1 1 calc R
H18B H 0.5489 0.2722 0.1745 0.142 Uiso 1 1 calc R
H18C H 0.6351 0.1744 0.2288 0.142 Uiso 1 1 calc R
C19 C 0.4665(13) 0.5037(12) 0.2434(6) 0.105(4) Uiso 1 1 d .
H19A H 0.4095 0.5656 0.2804 0.158 Uiso 1 1 calc R
H19B H 0.4123 0.5155 0.2060 0.158 Uiso 1 1 calc R
H19C H 0.5479 0.5185 0.2273 0.158 Uiso 1 1 calc R
C20 C 0.0528(14) 0.4574(13) 0.1662(7) 0.116(4) Uiso 1 1 d .
H20A H -0.0040 0.4600 0.1314 0.174 Uiso 1 1 calc R
H20B H 0.1389 0.4587 0.1444 0.174 Uiso 1 1 calc R
H20C H 0.0020 0.5332 0.1968 0.174 Uiso 1 1 calc R
C21 C 0.1803(13) 0.2135(12) 0.1594(6) 0.105(4) Uiso 1 1 d .
H21A H 0.1955 0.1328 0.1832 0.157 Uiso 1 1 calc R
H21B H 0.2694 0.2157 0.1450 0.157 Uiso 1 1 calc R
H21C H 0.1349 0.2177 0.1194 0.157 Uiso 1 1 calc R
C22 C -0.0441(13) 0.3166(12) 0.2353(6) 0.105(4) Uiso 1 1 d .
H22A H -0.1007 0.3860 0.2690 0.157 Uiso 1 1 calc R
H22B H -0.0187 0.2321 0.2567 0.157 Uiso 1 1 calc R
H22C H -0.0969 0.3226 0.1981 0.157 Uiso 1 1 calc R
C23 C 1.0763(8) 0.9096(7) 0.2806(4) 0.0510(17) Uani 1 1 d .
C24 C 1.2148(9) 0.8857(9) 0.2583(5) 0.067(2) Uani 1 1 d .
H24 H 1.2573 0.8478 0.2146 0.081 Uiso 1 1 calc R
C25 C 1.2910(11) 0.9183(11) 0.3009(6) 0.084(3) Uani 1 1 d .
H25 H 1.3855 0.8977 0.2865 0.101 Uiso 1 1 calc R
C26 C 1.2274(12) 0.9803(11) 0.3638(6) 0.089(3) Uani 1 1 d .
H26 H 1.2772 1.0068 0.3904 0.106 Uiso 1 1 calc R
C27 C 1.0919(10) 1.0036(8) 0.3878(5) 0.068(2) Uani 1 1 d .
H27 H 1.0504 1.0432 0.4313 0.082 Uiso 1 1 calc R
C28 C 1.0167(9) 0.9678(7) 0.3471(4) 0.0562(19) Uani 1 1 d .
C29 C 0.8717(9) 0.9866(7) 0.3675(4) 0.0556(18) Uani 1 1 d .
C30 C 0.7902(11) 1.0294(8) 0.4327(4) 0.074(3) Uani 1 1 d .
H30 H 0.8283 1.0486 0.4686 0.088 Uiso 1 1 calc R
C31 C 0.6547(11) 1.0427(10) 0.4431(5) 0.082(3) Uani 1 1 d .
H31 H 0.5989 1.0747 0.4854 0.098 Uiso 1 1 calc R
C32 C 0.6021(10) 1.0091(9) 0.3916(5) 0.079(3) Uani 1 1 d .
H32 H 0.5101 1.0178 0.3988 0.094 Uiso 1 1 calc R
C33 C 0.6822(8) 0.9633(8) 0.3302(4) 0.061(2) Uani 1 1 d .
H33 H 0.6445 0.9401 0.2955 0.073 Uiso 1 1 calc R
C34 C 1.1858(9) 0.7428(10) 0.0295(5) 0.070(2) Uani 1 1 d .
C35 C 1.0603(8) 0.7827(8) 0.0864(4) 0.0560(18) Uani 1 1 d .
C36 C 0.9339(8) 0.7851(8) 0.0744(4) 0.0569(18) Uani 1 1 d .
H36 H 0.9309 0.7613 0.0297 0.068 Uiso 1 1 calc R
C37 C 0.8118(8) 0.8181(8) 0.1201(4) 0.0538(18) Uani 1 1 d .
C38 C 0.6803(8) 0.8156(9) 0.0996(4) 0.060(2) Uani 1 1 d .
C39 C 1.313(2) 0.635(2) 0.0542(11) 0.206(9) Uiso 1 1 d .
H39A H 1.3964 0.6387 0.0306 0.310 Uiso 1 1 calc R
H39B H 1.3152 0.5506 0.0449 0.310 Uiso 1 1 calc R
H39C H 1.3087 0.6461 0.1032 0.310 Uiso 1 1 calc R
C40 C 1.238(2) 0.839(2) 0.0252(12) 0.216(10) Uiso 1 1 d .
H40A H 1.3388 0.7968 0.0123 0.324 Uiso 1 1 calc R
H40B H 1.2164 0.8834 0.0694 0.324 Uiso 1 1 calc R
H40C H 1.1954 0.9026 -0.0090 0.324 Uiso 1 1 calc R
C41 C 1.171(2) 0.690(2) -0.0355(11) 0.204(9) Uiso 1 1 d .
H41A H 1.1201 0.7621 -0.0640 0.306 Uiso 1 1 calc R
H41B H 1.1205 0.6371 -0.0250 0.306 Uiso 1 1 calc R
H41C H 1.2630 0.6362 -0.0597 0.306 Uiso 1 1 calc R
C42 C 0.6905(16) 0.7755(15) 0.0265(8) 0.134(5) Uiso 1 1 d .
H42A H 0.7131 0.8347 -0.0041 0.202 Uiso 1 1 calc R
H42B H 0.6019 0.7792 0.0183 0.202 Uiso 1 1 calc R
H42C H 0.7632 0.6867 0.0179 0.202 Uiso 1 1 calc R
C43 C 0.5592(15) 0.9498(13) 0.1125(7) 0.125(5) Uiso 1 1 d .
H43A H 0.5501 0.9775 0.1596 0.188 Uiso 1 1 calc R
H43B H 0.4738 0.9461 0.1045 0.188 Uiso 1 1 calc R
H43C H 0.5758 1.0119 0.0817 0.188 Uiso 1 1 calc R
C44 C 0.6441(15) 0.7192(14) 0.1466(7) 0.120(4) Uiso 1 1 d .
H44A H 0.7284 0.6392 0.1501 0.180 Uiso 1 1 calc R
H44B H 0.5773 0.6987 0.1273 0.180 Uiso 1 1 calc R
H44C H 0.6039 0.7592 0.1918 0.180 Uiso 1 1 calc R

loop_
_atom_site_aniso_label
_atom_site_aniso_U_11
_atom_site_aniso_U_22
_atom_site_aniso_U_33
_atom_site_aniso_U_23
_atom_site_aniso_U_13
_atom_site_aniso_U_12
Pt1 0.03944(15) 0.05149(16) 0.04166(17) 0.00231(11) -0.00054(11) -0.02207(12)
Pt2 0.04695(17) 0.06547(19) 0.04337(18) -0.00469(13) -0.00239(13) -0.02790(14)
O1 0.041(3) 0.069(3) 0.046(3) 0.002(2) 0.002(2) -0.031(2)
O2 0.048(3) 0.070(3) 0.043(3) -0.001(2) -0.001(2) -0.030(2)
O3 0.049(3) 0.095(4) 0.045(3) -0.012(3) 0.007(2) -0.039(3)
O4 0.051(3) 0.095(4) 0.048(3) -0.012(3) 0.000(2) -0.039(3)
N1 0.041(3) 0.046(3) 0.049(3) 0.004(2) -0.001(3) -0.023(2)
N2 0.059(4) 0.058(3) 0.039(3) -0.002(3) -0.002(3) -0.029(3)
C1 0.045(4) 0.040(3) 0.047(4) -0.002(3) -0.005(3) -0.016(3)
C2 0.055(5) 0.065(5) 0.058(5) -0.003(4) -0.002(4) -0.025(4)
C3 0.062(5) 0.081(6) 0.068(6) 0.004(4) -0.023(5) -0.034(4)
C4 0.074(6) 0.084(6) 0.053(5) 0.000(4) -0.017(5) -0.030(5)
C5 0.064(5) 0.066(5) 0.053(5) 0.001(4) -0.002(4) -0.031(4)
C6 0.049(4) 0.048(4) 0.048(4) 0.001(3) -0.001(3) -0.020(3)
C7 0.046(4) 0.041(3) 0.052(4) 0.007(3) -0.003(3) -0.017(3)
C8 0.058(5) 0.056(4) 0.051(5) 0.002(3) 0.007(4) -0.025(4)
C9 0.053(5) 0.075(5) 0.073(6) 0.002(4) 0.015(4) -0.039(4)
C10 0.053(4) 0.071(5) 0.064(5) -0.003(4) -0.003(4) -0.035(4)
C11 0.054(4) 0.058(4) 0.051(4) 0.004(3) -0.003(4) -0.029(3)
C12 0.055(4) 0.078(5) 0.055(5) 0.009(4) 0.000(4) -0.041(4)
C13 0.041(4) 0.055(4) 0.053(4) 0.007(3) -0.003(3) -0.020(3)
C14 0.062(5) 0.106(7) 0.045(5) 0.012(4) -0.001(4) -0.046(5)
C15 0.045(4) 0.074(5) 0.047(4) 0.003(4) -0.001(3) -0.032(4)
C16 0.055(4) 0.092(6) 0.045(4) 0.008(4) -0.008(4) -0.037(4)
C23 0.051(4) 0.061(4) 0.047(4) 0.004(3) -0.012(3) -0.028(3)
C24 0.058(5) 0.088(6) 0.063(5) 0.001(4) -0.008(4) -0.039(4)
C25 0.070(6) 0.114(8) 0.091(8) 0.003(6) -0.025(6) -0.057(6)
C26 0.090(8) 0.103(8) 0.094(8) -0.005(6) -0.036(7) -0.055(6)
C27 0.081(6) 0.062(5) 0.064(6) -0.003(4) -0.025(5) -0.028(4)
C28 0.072(5) 0.045(4) 0.051(5) 0.005(3) -0.015(4) -0.024(4)
C29 0.064(5) 0.045(4) 0.050(4) -0.007(3) -0.002(4) -0.017(3)
C30 0.098(7) 0.064(5) 0.043(5) -0.010(4) -0.012(5) -0.018(5)
C31 0.079(7) 0.081(6) 0.067(6) -0.016(5) 0.022(5) -0.026(5)
C32 0.066(6) 0.083(6) 0.073(7) -0.013(5) 0.007(5) -0.024(5)
C33 0.045(4) 0.077(5) 0.060(5) -0.008(4) 0.001(4) -0.028(4)
C34 0.056(5) 0.110(7) 0.053(5) -0.011(5) 0.009(4) -0.048(5)
C35 0.052(4) 0.068(5) 0.048(4) -0.004(4) 0.002(3) -0.028(4)
C36 0.062(5) 0.075(5) 0.040(4) -0.001(3) -0.005(4) -0.036(4)
C37 0.049(4) 0.065(4) 0.048(4) 0.009(3) -0.010(3) -0.025(3)
C38 0.048(4) 0.089(6) 0.048(4) 0.001(4) -0.004(4) -0.035(4)

loop_
_atom_type_symbol
_atom_type_description
_atom_type_scat_dispersion_real
_atom_type_scat_dispersion_imag
_atom_type_scat_source
C C 0.0033 0.0016 'International Tables Vol C Tables 4.2.6.8 and 6.1.1.4'
H H 0.0000 0.0000 'International Tables Vol C Tables 4.2.6.8 and 6.1.1.4'
N N 0.0061 0.0033 'International Tables Vol C Tables 4.2.6.8 and 6.1.1.4'
O O 0.0106 0.0060 'International Tables Vol C Tables 4.2.6.8 and 6.1.1.4'
Pt Pt -1.7033 8.3905 'International Tables Vol C Tables 4.2.6.8 and 6.1.1.4'

loop_
_geom_angle_atom_site_label_1
_geom_angle_atom_site_label_2
_geom_angle_atom_site_label_3
_geom_angle
C1 Pt1 N1 81.3(3)
C1 Pt1 O1 93.3(3)
N1 Pt1 O1 174.1(2)
C1 Pt1 O2 175.4(2)
N1 Pt1 O2 94.1(2)
O1 Pt1 O2 91.3(2)
C23 Pt2 N2 81.8(3)
C23 Pt2 O3 93.9(3)
N2 Pt2 O3 175.5(2)
C23 Pt2 O4 175.2(3)
N2 Pt2 O4 93.4(2)
O3 Pt2 O4 90.9(2)
C13 O1 Pt1 125.3(5)
C15 O2 Pt1 124.4(5)
C35 O3 Pt2 125.4(5)
C37 O4 Pt2 125.2(5)
C11 N1 C7 119.9(6)
C11 N1 Pt1 124.0(5)
C7 N1 Pt1 116.1(5)
C29 N2 C33 119.2(7)
C29 N2 Pt2 116.0(5)
C33 N2 Pt2 124.7(5)
C6 C1 C2 117.1(7)
C6 C1 Pt1 115.0(5)
C2 C1 Pt1 127.9(6)
C3 C2 C1 120.8(8)
C2 C3 C4 121.6(8)
C3 C4 C5 118.8(8)
C6 C5 C4 119.3(8)
C5 C6 C1 122.3(7)
C5 C6 C7 123.5(7)
C1 C6 C7 114.2(7)
N1 C7 C8 119.3(7)
N1 C7 C6 113.4(6)
C8 C7 C6 127.3(7)
C9 C8 C7 120.6(8)
C8 C9 C10 119.4(7)
C11 C10 C9 119.0(8)
N1 C11 C10 121.7(7)
C17 C12 C19 107.9(8)
C17 C12 C18 108.2(8)
C19 C12 C18 110.4(8)
C17 C12 C13 110.7(7)
C19 C12 C13 107.9(7)
C18 C12 C13 111.7(7)
O1 C13 C14 125.7(7)
O1 C13 C12 115.3(6)
C14 C13 C12 119.0(7)
C15 C14 C13 128.6(8)
O2 C15 C14 124.5(7)
O2 C15 C16 115.9(6)
C14 C15 C16 119.6(7)
C22 C16 C21 108.2(9)
C22 C16 C20 111.3(9)
C21 C16 C20 108.3(9)
C22 C16 C15 110.1(7)
C21 C16 C15 109.7(7)
C20 C16 C15 109.2(8)
C24 C23 C28 117.6(7)
C24 C23 Pt2 128.1(6)
C28 C23 Pt2 114.3(6)
C23 C24 C25 120.3(9)
C26 C25 C24 120.3(9)
C27 C26 C25 120.8(9)
C26 C27 C28 119.4(9)
C27 C28 C23 121.5(8)
C27 C28 C29 124.4(8)
C23 C28 C29 114.1(7)
N2 C29 C30 119.2(8)
N2 C29 C28 113.6(7)
C30 C29 C28 127.1(8)
C31 C30 C29 119.6(9)
C32 C31 C30 119.9(9)
C33 C32 C31 120.3(9)
C32 C33 N2 121.6(8)
C40 C34 C39 95.6(13)
C40 C34 C41 118.4(14)
C39 C34 C41 105.0(13)
C40 C34 C35 109.7(11)
C39 C34 C35 109.6(11)
C41 C34 C35 116.1(11)
O3 C35 C36 125.7(7)
O3 C35 C34 112.9(7)
C36 C35 C34 121.4(7)
C37 C36 C35 128.4(7)
O4 C37 C36 124.3(7)
O4 C37 C38 113.1(7)
C36 C37 C38 122.6(7)
C42 C38 C37 115.8(8)
C42 C38 C43 108.0(10)
C37 C38 C43 109.3(8)
C42 C38 C44 108.0(10)
C37 C38 C44 108.3(8)
C43 C38 C44 107.3(9)

loop_
_geom_bond_atom_site_label_1
_geom_bond_atom_site_label_2
_geom_bond_distance
Pt1 C1 1.961(7)
Pt1 N1 1.981(5)
Pt1 O1 1.992(5)
Pt1 O2 2.068(5)
Pt2 C23 1.961(7)
Pt2 N2 1.984(6)
Pt2 O3 2.007(5)
Pt2 O4 2.053(5)
O1 C13 1.267(8)
O2 C15 1.262(8)
O3 C35 1.272(9)
O4 C37 1.279(9)
N1 C11 1.348(9)
N1 C7 1.362(9)
N2 C29 1.357(9)
N2 C33 1.369(10)
C1 C6 1.393(10)
C1 C2 1.383(11)
C2 C3 1.369(11)
C3 C4 1.372(12)
C4 C5 1.384(12)
C5 C6 1.374(10)
C6 C7 1.458(10)
C7 C8 1.390(10)
C8 C9 1.356(12)
C9 C10 1.385(12)
C10 C11 1.367(10)
C12 C17 1.515(12)
C12 C19 1.520(14)
C12 C18 1.531(13)
C12 C13 1.545(10)
C13 C14 1.379(11)
C14 C15 1.383(10)
C15 C16 1.533(11)
C16 C22 1.500(14)
C16 C21 1.516(14)
C16 C20 1.526(15)
C23 C24 1.384(11)
C23 C28 1.410(10)
C24 C25 1.397(12)
C25 C26 1.369(14)
C26 C27 1.362(14)
C27 C28 1.382(11)
C28 C29 1.460(11)
C29 C30 1.407(11)
C30 C31 1.368(14)
C31 C32 1.353(14)
C32 C33 1.346(12)
C34 C40 1.41(2)
C34 C39 1.49(2)
C34 C41 1.48(2)
C34 C35 1.524(11)
C35 C36 1.384(11)
C36 C37 1.379(10)
C37 C38 1.517(10)
C38 C42 1.488(15)
C38 C43 1.494(15)
C38 C44 1.531(16)
